data_4000025
loop_
_publ_author_name
'Ward, Brian H.'
'Schlueter, John A.'
'Geiser, Urs'
'Wang, H. Hau'
'Morales, Emilio'
'Parakka, James P.'
'Thomas, Seddon Y.'
'Williams, Jack M.'
'Nixon, Paul G.'
'Winter, R. W.'
'Gard, Gary L.'
'Koo, H.-J.'
'Whangbo, M.-H.'

_publ_section_title
;
 Comparison of the Crystal and Electronic Structures of Three 2:1 Salts
 of the Organic Donor Molecule BEDT-TTF with Pentafluorothiomethylsulfonate
 Anions SF~5~CH~2~SO~3~^-^, SF~5~CHFSO~3~^-^, and SF~5~CF~2~SO~3~^-^
;
_journal_coden_ASTM CMATEX
_journal_issue 2
_journal_name_full 'Chemistry of Materials'
_journal_page_first 343
_journal_page_last 351
_journal_paper_doi 10.1021/cm990238q
_journal_volume 12
_journal_year 2000
_chemical_compound_source 'grown by electrocrystallization'
_chemical_formula_moiety '2(C10 H8 S8)0.5+  (SF5CH2SO3)-'
_chemical_formula_sum 'C21 H18 F5 O3 S18'
_chemical_formula_weight 990.43
_chemical_name_systematic
;
 Bis(ethylenedithio)tetrathiafulvalenium pentafluorothiomethylsulfonate
;
_space_group_IT_number 2
_symmetry_cell_setting triclinic
_symmetry_space_group_name_Hall '-P 1'
_symmetry_space_group_name_H-M 'P -1'
_atom_sites_solution_hydrogens geom
_atom_sites_solution_primary direct
_atom_sites_solution_secondary difmap
_audit_creation_method SHELXL
_cell_angle_alpha 75.8840(10)
_cell_angle_beta 86.1630(10)
_cell_angle_gamma 77.3330(10)
_cell_formula_units_Z 2
_cell_length_a 8.8052(2)
_cell_length_b 11.7986(2)
_cell_length_c 17.7276(3)
_cell_measurement_reflns_used 7398
_cell_measurement_temperature 298(2)
_cell_measurement_theta_max 28
_cell_measurement_theta_min 2
_cell_volume 1742.44(6)
_computing_cell_refinement 'SAINT  (Siemens/Bruker 1994)'
_computing_data_collection 'SMART  (Siemens/Bruker 1994)'
_computing_data_reduction 'SAINT  (Siemens/Bruker 1994)'
_computing_molecular_graphics 'SHELXTL  5.04  (Sheldrick, 1994)'
_computing_publication_material 'SHELXTL  5.04  (Sheldrick, 1994)'
_computing_structure_refinement 'SHELXTL  5.04  (Sheldrick, 1994)'
_computing_structure_solution 'SHELXTL  5.04  (Sheldrick, 1994)'
_diffrn_ambient_temperature 298(2)
_diffrn_measurement_device 'Siemens P4'
_diffrn_measurement_method '\w scans'
_diffrn_radiation_monochromator graphite
_diffrn_radiation_source 'fine-focus sealed tube'
_diffrn_radiation_type MoK\a
_diffrn_radiation_wavelength 0.71073
_diffrn_reflns_av_R_equivalents 0.0152
_diffrn_reflns_av_sigmaI/netI 0.0327
_diffrn_reflns_limit_h_max 11
_diffrn_reflns_limit_h_min -11
_diffrn_reflns_limit_k_max 15
_diffrn_reflns_limit_k_min -13
_diffrn_reflns_limit_l_max 22
_diffrn_reflns_limit_l_min -23
_diffrn_reflns_number 10167
_diffrn_reflns_theta_max 28.25
_diffrn_reflns_theta_min 1.18
_exptl_absorpt_coefficient_mu 1.169
_exptl_absorpt_correction_T_max 0.863
_exptl_absorpt_correction_T_min 0.760
_exptl_absorpt_correction_type SADABS
_exptl_crystal_colour black
_exptl_crystal_density_diffrn 1.888
_exptl_crystal_description 'hexagonal plate'
_exptl_crystal_F_000 1002
_exptl_crystal_size_max 0.3
_exptl_crystal_size_mid 0.4
_exptl_crystal_size_min 0.4
_refine_diff_density_max 0.729
_refine_diff_density_min -0.615
_refine_diff_density_rms 0.099
_refine_ls_extinction_coef 0.0
_refine_ls_extinction_method none
_refine_ls_goodness_of_fit_all 0.963
_refine_ls_goodness_of_fit_obs 1.019
_refine_ls_hydrogen_treatment calc
_refine_ls_matrix_type full
_refine_ls_number_parameters 420
_refine_ls_number_reflns 7398
_refine_ls_number_restraints 0
_refine_ls_restrained_S_all 0.984
_refine_ls_restrained_S_obs 1.019
_refine_ls_R_factor_all 0.0686
_refine_ls_R_factor_obs 0.0504
_refine_ls_shift/esd_max -0.454
_refine_ls_shift/esd_mean 0.010
_refine_ls_structure_factor_coef Fsqd
_refine_ls_weighting_details 'w=1/[\s^2^(Fo^2^)+(0.0640P)^2^+3.9131P] where P=(Fo^2^+2Fc^2^)/3'
_refine_ls_weighting_scheme calc
_refine_ls_wR_factor_all 0.1474
_refine_ls_wR_factor_obs 0.1319
_reflns_number_observed 5620
_reflns_number_total 7399
_reflns_observed_criterion >2sigma(I)
_cod_data_source_file cm990238q.cif
_cod_data_source_block ET2SO3CH2SF5
_cod_depositor_comments
;
The following automatic conversions were performed:
'_symmetry_cell_setting' value 'Triclinic' changed to 'triclinic'
according to '/home/saulius/struct/CIF-dictionaries/cif_core.dic'
dictionary named 'cif_core.dic' version 2.4.1 from 2010-06-29.

Automatic conversion script
Id: cif_fix_enum 1527 2010-12-29 10:47:43Z saulius 

The following automatic conversions were performed:

'_refine_ls_weighting_scheme' value 'calc
w=1/[\s^2^(Fo^2^)+(0.0640P)^2^+3.9131P] where P=(Fo^2^+2Fc^2^)/3' was
changed to 'calc'. New tag '_refine_ls_weighting_details' was
created. The value of the new tag was set to
'w=1/[\s^2^(Fo^2^)+(0.0640P)^2^+3.9131P] where P=(Fo^2^+2Fc^2^)/3'.

Automatic conversion script
Id: cif_fix_values 4586 2016-02-24 11:40:35Z andrius 
;
_cod_original_sg_symbol_H-M P-1
_cod_database_code 4000025

loop_
_symmetry_equiv_pos_as_xyz
'x, y, z'
'-x, -y, -z'

loop_
_atom_site_aniso_label
_atom_site_aniso_U_11
_atom_site_aniso_U_22
_atom_site_aniso_U_33
_atom_site_aniso_U_23
_atom_site_aniso_U_13
_atom_site_aniso_U_12
S1 0.0486(5) 0.0318(5) 0.0321(5) -0.0052(4) 0.0109(4) 0.0025(4)
S2 0.0410(5) 0.0335(5) 0.0285(4) -0.0035(3) 0.0090(4) 0.0031(4)
S3 0.0474(5) 0.0311(4) 0.0267(4) -0.0057(3) 0.0079(4) 0.0006(4)
S4 0.0441(5) 0.0308(4) 0.0310(4) -0.0028(3) 0.0096(4) 0.0015(4)
S5 0.0535(6) 0.0413(5) 0.0418(5) -0.0126(4) 0.0213(4) -0.0022(4)
S6 0.0653(7) 0.0341(5) 0.0325(5) -0.0007(4) 0.0137(4) -0.0011(4)
S7 0.0514(6) 0.0290(4) 0.0353(5) -0.0010(4) 0.0158(4) -0.0003(4)
S8 0.0583(6) 0.0289(4) 0.0375(5) -0.0079(4) 0.0213(4) -0.0051(4)
C1 0.034(2) 0.031(2) 0.026(2) -0.0054(13) 0.0023(13) -0.0016(14)
C2 0.034(2) 0.032(2) 0.025(2) -0.0060(13) 0.0024(13) -0.0026(14)
C3 0.036(2) 0.034(2) 0.026(2) -0.0084(14) 0.0074(13) -0.0069(14)
C4 0.038(2) 0.031(2) 0.026(2) -0.0073(13) 0.0045(13) -0.0066(14)
C5 0.037(2) 0.028(2) 0.025(2) -0.0045(13) 0.0050(13) -0.0066(14)
C6 0.038(2) 0.030(2) 0.027(2) -0.0071(13) 0.0098(13) -0.0104(14)
C7 0.053(2) 0.063(3) 0.027(2) -0.017(2) 0.010(2) -0.010(2)
C8 0.044(2) 0.055(2) 0.036(2) -0.001(2) 0.010(2) -0.010(2)
S11 0.0508(6) 0.0329(5) 0.0313(5) -0.0049(4) 0.0109(4) 0.0031(4)
S12 0.0451(5) 0.0332(5) 0.0292(4) -0.0045(4) 0.0099(4) 0.0035(4)
S13 0.0456(5) 0.0334(5) 0.0269(4) -0.0046(3) 0.0079(4) 0.0003(4)
S17 0.0446(5) 0.0361(5) 0.0380(5) 0.0019(4) 0.0145(4) -0.0027(4)
S14 0.0430(5) 0.0352(5) 0.0312(4) -0.0040(4) 0.0092(4) 0.0016(4)
S15 0.0645(7) 0.0399(5) 0.0471(6) -0.0118(4) 0.0309(5) -0.0038(5)
S18 0.0614(6) 0.0361(5) 0.0378(5) -0.0102(4) 0.0230(4) -0.0104(4)
S16 0.0820(8) 0.0342(5) 0.0429(6) 0.0024(4) 0.0228(5) 0.0013(5)
C11 0.032(2) 0.032(2) 0.025(2) -0.0050(13) 0.0032(13) -0.0025(14)
C12 0.033(2) 0.033(2) 0.024(2) -0.0062(13) 0.0024(13) -0.0036(14)
C13 0.041(2) 0.031(2) 0.031(2) -0.0097(14) 0.0116(14) -0.0062(15)
C14 0.044(2) 0.030(2) 0.029(2) -0.0067(14) 0.0069(14) -0.0076(15)
C15 0.034(2) 0.033(2) 0.026(2) -0.0038(13) 0.0050(13) -0.0084(14)
C16 0.036(2) 0.034(2) 0.028(2) -0.0081(14) 0.0113(13) -0.0118(15)
C17 0.073(3) 0.082(4) 0.034(2) -0.016(2) 0.011(2) 0.000(3)
C18 0.066(3) 0.056(3) 0.044(2) 0.009(2) 0.018(2) -0.005(2)
C19 0.042(2) 0.040(2) 0.033(2) -0.002(2) 0.011(2) -0.011(2)
C20 0.049(2) 0.054(2) 0.028(2) -0.011(2) 0.006(2) -0.014(2)
S21 0.0609(6) 0.0486(6) 0.0308(5) -0.0093(4) 0.0030(4) -0.0188(5)
F1 0.066(2) 0.110(3) 0.138(3) 0.027(3) -0.031(2) -0.034(2)
F2 0.287(6) 0.140(4) 0.054(2) -0.062(2) 0.056(3) -0.138(4)
F3 0.130(3) 0.067(2) 0.048(2) -0.0191(14) 0.038(2) -0.035(2)
F4 0.067(2) 0.0397(15) 0.135(3) 0.006(2) -0.004(2) -0.0058(13)
F5 0.102(2) 0.076(2) 0.073(2) -0.012(2) 0.004(2) -0.055(2)
C21 0.053(2) 0.042(2) 0.032(2) 0.001(2) 0.003(2) -0.011(2)
S22 0.0418(5) 0.0367(5) 0.0439(5) -0.0087(4) 0.0128(4) -0.0033(4)
O1 0.073(2) 0.063(2) 0.106(3) -0.040(2) 0.047(2) -0.009(2)
O2 0.057(2) 0.070(2) 0.046(2) -0.0050(15) -0.0040(14) -0.017(2)
O3 0.062(2) 0.046(2) 0.062(2) -0.0017(15) 0.020(2) -0.0160(15)

loop_
_atom_site_label
_atom_site_type_symbol
_atom_site_fract_x
_atom_site_fract_y
_atom_site_fract_z
_atom_site_U_iso_or_equiv
_atom_site_thermal_displace_type
_atom_site_occupancy
_atom_site_calc_flag
_atom_site_refinement_flags
_atom_site_disorder_group
S1 S 0.37669(12) 0.16375(8) 0.45721(5) 0.0402(2) Uani 1 d . .
S2 S 0.16990(11) 0.39196(8) 0.46179(5) 0.0372(2) Uani 1 d . .
S3 S 0.24650(11) 0.04424(8) 0.62547(5) 0.0371(2) Uani 1 d . .
S4 S 0.05194(11) 0.27445(8) 0.63489(5) 0.0380(2) Uani 1 d . .
S5 S 0.52388(13) 0.25265(9) 0.30615(6) 0.0473(3) Uani 1 d . .
S6 S 0.26314(14) 0.52257(9) 0.30951(6) 0.0474(3) Uani 1 d . .
S7 S 0.19458(12) -0.07955(8) 0.78710(5) 0.0418(2) Uani 1 d . .
S8 S -0.04907(12) 0.19679(8) 0.79813(6) 0.0432(2) Uani 1 d . .
C1 C 0.2373(4) 0.2445(3) 0.5085(2) 0.0317(7) Uani 1 d . .
C2 C 0.1838(4) 0.1936(3) 0.5812(2) 0.0312(7) Uani 1 d . .
C3 C 0.3874(4) 0.2825(3) 0.3780(2) 0.0322(7) Uani 1 d . .
C4 C 0.2890(4) 0.3888(3) 0.3794(2) 0.0315(7) Uani 1 d . .
C5 C 0.1537(4) 0.0522(3) 0.7148(2) 0.0308(7) Uani 1 d . .
C6 C 0.0614(4) 0.1594(3) 0.7184(2) 0.0318(7) Uani 1 d . .
C7 C 0.4423(5) 0.3705(4) 0.2239(2) 0.0474(10) Uani 1 d . .
H7A H 0.5130(5) 0.3677(4) 0.1797(2) 0.057 Uiso 1 calc R .
H7B H 0.3448(5) 0.3557(4) 0.2102(2) 0.057 Uiso 1 calc R .
C8 C 0.4136(5) 0.4934(4) 0.2390(2) 0.0473(10) Uani 1 d . .
H8A H 0.3866(5) 0.5516(4) 0.1903(2) 0.057 Uiso 1 calc R .
H8B H 0.5098(5) 0.5052(4) 0.2565(2) 0.057 Uiso 1 calc R .
C9A C 0.0471(8) -0.0484(5) 0.8589(3) 0.0402(9) Uiso 0.696(6) d P 1
H9A H -0.0533(8) -0.0504(5) 0.8405(3) 0.048 Uiso 0.696(6) calc PR 1
H9B H 0.0689(8) -0.1099(5) 0.9066(3) 0.048 Uiso 0.696(6) calc PR 1
C10A C 0.0399(7) 0.0758(5) 0.8761(3) 0.0402(9) Uiso 0.696(6) d P 1
H10A H 0.1446(7) 0.0842(5) 0.8837(3) 0.048 Uiso 0.696(6) calc PR 1
H10B H -0.0192(7) 0.0805(5) 0.9238(3) 0.048 Uiso 0.696(6) calc PR 1
C9B C 0.1055(17) -0.0300(12) 0.8737(8) 0.0402(9) Uiso 0.304(6) d P 2
H9C H 0.0912(17) -0.1003(12) 0.9130(8) 0.048 Uiso 0.304(6) calc PR 2
H9D H 0.1792(17) 0.0049(12) 0.8940(8) 0.048 Uiso 0.304(6) calc PR 2
C10B C -0.0358(16) 0.0514(11) 0.8647(7) 0.0402(9) Uiso 0.304(6) d P 2
H10C H -0.0693(16) 0.0648(11) 0.9156(7) 0.048 Uiso 0.304(6) calc PR 2
H10D H -0.1110(16) 0.0134(11) 0.8484(7) 0.048 Uiso 0.304(6) calc PR 2
S11 S 0.61974(12) 0.33833(8) 0.54098(5) 0.0412(2) Uani 1 d . .
S12 S 0.82960(11) 0.10734(8) 0.53598(5) 0.0387(2) Uani 1 d . .
S13 S 0.75409(11) 0.45832(8) 0.37341(5) 0.0375(2) Uani 1 d . .
S17 S 0.81362(12) 0.57931(9) 0.21091(6) 0.0431(2) Uani 1 d . .
S14 S 0.95206(11) 0.22547(8) 0.36508(5) 0.0391(2) Uani 1 d . .
S15 S 0.48148(14) 0.25002(9) 0.69376(6) 0.0528(3) Uani 1 d . .
S18 S 1.04737(13) 0.29969(9) 0.20125(6) 0.0459(3) Uani 1 d . .
S16 S 0.7451(2) -0.01907(9) 0.69126(6) 0.0583(3) Uani 1 d . .
C11 C 0.7606(4) 0.2567(3) 0.4889(2) 0.0307(7) Uani 1 d . .
C12 C 0.8143(4) 0.3069(3) 0.4179(2) 0.0311(7) Uani 1 d . .
C13 C 0.6156(4) 0.2190(3) 0.6212(2) 0.0345(8) Uani 1 d . .
C14 C 0.7137(4) 0.1137(3) 0.6195(2) 0.0343(7) Uani 1 d . .
C15 C 0.8457(4) 0.4473(3) 0.2835(2) 0.0316(7) Uani 1 d . .
C16 C 0.9364(4) 0.3401(3) 0.2798(2) 0.0323(7) Uani 1 d . .
C17 C 0.5492(6) 0.1259(5) 0.7740(3) 0.0656(14) Uani 1 d . .
H17A H 0.6420(6) 0.1387(5) 0.7943(3) 0.079 Uiso 1 calc R .
H17B H 0.4703(6) 0.1252(5) 0.8149(3) 0.079 Uiso 1 calc R .
C18 C 0.5857(6) 0.0074(4) 0.7557(3) 0.0610(13) Uani 1 d . .
H18A H 0.4939(6) -0.0039(4) 0.7335(3) 0.073 Uiso 1 calc R .
H18B H 0.6063(6) -0.0528(4) 0.8041(3) 0.073 Uiso 1 calc R .
C19 C 0.9797(4) 0.5470(3) 0.1485(2) 0.0399(8) Uani 1 d . .
H19A H 0.9732(4) 0.6122(3) 0.1026(2) 0.048 Uiso 1 calc R .
H19B H 1.0737(4) 0.5422(3) 0.1757(2) 0.048 Uiso 1 calc R .
C20 C 0.9912(5) 0.4319(4) 0.1237(2) 0.0432(9) Uani 1 d . .
H20A H 1.0668(5) 0.4290(4) 0.0814(2) 0.052 Uiso 1 calc R .
H20B H 0.8912(5) 0.4315(4) 0.1040(2) 0.052 Uiso 1 calc R .
S21 S 0.59761(13) 0.79623(10) -0.01573(5) 0.0458(3) Uani 1 d . .
F1 F 0.7654(4) 0.7196(4) 0.0122(3) 0.1107(14) Uani 1 d . .
F2 F 0.5761(7) 0.8385(4) 0.0606(2) 0.141(2) Uani 1 d . .
F3 F 0.6369(4) 0.7601(3) -0.0952(2) 0.0801(10) Uani 1 d . .
F4 F 0.4453(4) 0.8796(2) -0.0508(2) 0.0860(10) Uani 1 d . .
F5 F 0.6798(4) 0.9059(3) -0.0502(2) 0.0791(9) Uani 1 d . .
C21 C 0.5157(5) 0.6666(4) 0.0246(2) 0.0438(9) Uani 1 d . .
H21A H 0.5770(5) 0.6013(4) 0.0043(2) 0.053 Uiso 1 calc R .
H21B H 0.5324(5) 0.6457(4) 0.0803(2) 0.053 Uiso 1 calc R .
S22 S 0.31400(12) 0.66974(9) 0.01048(6) 0.0424(2) Uani 1 d . .
O1 O 0.2228(4) 0.7616(3) 0.0450(2) 0.0801(12) Uani 1 d . .
O2 O 0.2953(4) 0.6923(3) -0.0726(2) 0.0587(8) Uani 1 d . .
O3 O 0.3047(4) 0.5499(3) 0.0528(2) 0.0587(8) Uani 1 d . .

loop_
_atom_type_symbol
_atom_type_description
_atom_type_scat_dispersion_real
_atom_type_scat_dispersion_imag
_atom_type_scat_source
C C 0.0033 0.0016 'International Tables Vol C Tables 4.2.6.8 and 6.1.1.4'
H H 0.0000 0.0000 'International Tables Vol C Tables 4.2.6.8 and 6.1.1.4'
O O 0.0106 0.0060 'International Tables Vol C Tables 4.2.6.8 and 6.1.1.4'
F F 0.0171 0.0103 'International Tables Vol C Tables 4.2.6.8 and 6.1.1.4'
S S 0.1246 0.1234 'International Tables Vol C Tables 4.2.6.8 and 6.1.1.4'

loop_
_geom_angle_atom_site_label_1
_geom_angle_atom_site_label_2
_geom_angle_atom_site_label_3
_geom_angle
_geom_angle_site_symmetry_1
_geom_angle_site_symmetry_3
_geom_angle_publ_flag
C1 S1 C3 95.9(2) . . ?
C1 S2 C4 96.0(2) . . ?
C2 S3 C5 95.8(2) . . ?
C2 S4 C6 95.7(2) . . ?
C3 S5 C7 100.3(2) . . ?
C4 S6 C8 103.2(2) . . ?
C5 S7 C9A 101.3(2) . . ?
C5 S7 C9B 101.9(4) . . ?
C6 S8 C10A 100.6(2) . . ?
C6 S8 C10B 101.7(4) . . ?
C2 C1 S2 122.8(3) . . ?
C2 C1 S1 122.1(3) . . ?
S2 C1 S1 115.1(2) . . ?
C1 C2 S4 122.6(3) . . ?
C1 C2 S3 122.2(3) . . ?
S4 C2 S3 115.1(2) . . ?
C4 C3 S5 127.2(3) . . ?
C4 C3 S1 116.6(2) . . ?
S5 C3 S1 116.2(2) . . ?
C3 C4 S6 128.9(3) . . ?
C3 C4 S2 116.4(3) . . ?
S6 C4 S2 114.7(2) . . ?
C6 C5 S7 129.2(3) . . ?
C6 C5 S3 116.1(2) . . ?
S7 C5 S3 114.8(2) . . ?
C5 C6 S4 116.8(2) . . ?
C5 C6 S8 127.6(3) . . ?
S4 C6 S8 115.5(2) . . ?
C8 C7 S5 113.5(3) . . ?
C7 C8 S6 115.2(3) . . ?
C10A C9A S7 111.7(4) . . ?
C9A C10A S8 112.0(4) . . ?
C10B C9B S7 117.6(10) . . ?
C9B C10B S8 119.7(10) . . ?
C13 S11 C11 95.1(2) . . ?
C11 S12 C14 95.1(2) . . ?
C12 S13 C15 95.1(2) . . ?
C15 S17 C19 99.8(2) . . ?
C12 S14 C16 95.0(2) . . ?
C13 S15 C17 101.5(2) . . ?
C16 S18 C20 102.0(2) . . ?
C14 S16 C18 101.9(2) . . ?
C12 C11 S12 122.6(3) . . ?
C12 C11 S11 122.2(3) . . ?
S12 C11 S11 115.2(2) . . ?
C11 C12 S14 122.4(3) . . ?
C11 C12 S13 122.6(3) . . ?
S14 C12 S13 115.0(2) . . ?
C14 C13 S15 127.6(3) . . ?
C14 C13 S11 117.2(3) . . ?
S15 C13 S11 115.1(2) . . ?
C13 C14 S16 128.7(3) . . ?
C13 C14 S12 117.3(3) . . ?
S16 C14 S12 113.9(2) . . ?
C16 C15 S17 128.0(3) . . ?
C16 C15 S13 116.8(3) . . ?
S17 C15 S13 115.1(2) . . ?
C15 C16 S18 128.7(3) . . ?
C15 C16 S14 117.0(2) . . ?
S18 C16 S14 114.2(2) . . ?
C18 C17 S15 115.5(3) . . ?
C17 C18 S16 116.5(4) . . ?
C20 C19 S17 113.1(3) . . ?
C19 C20 S18 113.5(3) . . ?
F2 S21 F4 93.6(3) . . ?
F2 S21 F3 173.2(2) . . ?
F4 S21 F3 89.2(2) . . ?
F2 S21 F5 86.9(2) . . ?
F4 S21 F5 86.8(2) . . ?
F3 S21 F5 87.1(2) . . ?
F2 S21 F1 89.3(3) . . ?
F4 S21 F1 173.1(2) . . ?
F3 S21 F1 87.2(2) . . ?
F5 S21 F1 87.1(2) . . ?
F2 S21 C21 93.4(2) . . ?
F4 S21 C21 96.6(2) . . ?
F3 S21 C21 92.4(2) . . ?
F5 S21 C21 176.6(2) . . ?
F1 S21 C21 89.5(2) . . ?
S22 C21 S21 120.8(2) . . ?
O1 S22 O2 113.9(2) . . ?
O1 S22 O3 113.6(2) . . ?
O2 S22 O3 114.5(2) . . ?
O1 S22 C21 107.2(2) . . ?
O2 S22 C21 105.9(2) . . ?
O3 S22 C21 100.2(2) . . ?

loop_
_geom_bond_atom_site_label_1
_geom_bond_atom_site_label_2
_geom_bond_distance
_geom_bond_site_symmetry_2
_geom_bond_publ_flag
S1 C1 1.732(3) . ?
S1 C3 1.739(3) . ?
S2 C1 1.724(3) . ?
S2 C4 1.743(3) . ?
S3 C2 1.727(3) . ?
S3 C5 1.746(3) . ?
S4 C2 1.724(3) . ?
S4 C6 1.740(3) . ?
S5 C3 1.738(3) . ?
S5 C7 1.814(4) . ?
S6 C4 1.733(3) . ?
S6 C8 1.795(4) . ?
S7 C5 1.742(3) . ?
S7 C9A 1.800(6) . ?
S7 C9B 1.841(13) . ?
S8 C6 1.751(3) . ?
S8 C10A 1.803(6) . ?
S8 C10B 1.814(13) . ?
C1 C2 1.383(5) . ?
C3 C4 1.364(5) . ?
C5 C6 1.360(5) . ?
C7 C8 1.503(6) . ?
C9A C10A 1.555(9) . ?
C9B C10B 1.39(2) . ?
S11 C13 1.745(4) . ?
S11 C11 1.754(3) . ?
S12 C11 1.747(3) . ?
S12 C14 1.749(3) . ?
S13 C12 1.745(4) . ?
S13 C15 1.758(3) . ?
S17 C15 1.744(3) . ?
S17 C19 1.803(4) . ?
S14 C12 1.745(3) . ?
S14 C16 1.756(3) . ?
S15 C13 1.738(3) . ?
S15 C17 1.799(5) . ?
S18 C16 1.748(3) . ?
S18 C20 1.810(4) . ?
S16 C14 1.742(4) . ?
S16 C18 1.772(4) . ?
C11 C12 1.357(5) . ?
C13 C14 1.354(5) . ?
C15 C16 1.354(5) . ?
C17 C18 1.474(7) . ?
C19 C20 1.507(5) . ?
S21 F2 1.539(3) . ?
S21 F4 1.545(3) . ?
S21 F3 1.566(3) . ?
S21 F5 1.593(3) . ?
S21 F1 1.593(4) . ?
S21 C21 1.803(4) . ?
C21 S22 1.802(4) . ?
S22 O1 1.438(3) . ?
S22 O2 1.446(3) . ?
S22 O3 1.447(3) . ?

loop_
_geom_torsion_atom_site_label_1
_geom_torsion_atom_site_label_2
_geom_torsion_atom_site_label_3
_geom_torsion_atom_site_label_4
_geom_torsion
_geom_torsion_site_symmetry_1
_geom_torsion_site_symmetry_2
_geom_torsion_site_symmetry_3
_geom_torsion_site_symmetry_4
_geom_torsion_publ_flag
C4 S2 C1 C2 178.9(3) . . . . ?
C4 S2 C1 S1 -1.6(2) . . . . ?
C3 S1 C1 C2 -178.1(3) . . . . ?
C3 S1 C1 S2 2.3(2) . . . . ?
S2 C1 C2 S4 -3.6(5) . . . . ?
S1 C1 C2 S4 176.9(2) . . . . ?
S2 C1 C2 S3 177.2(2) . . . . ?
S1 C1 C2 S3 -2.3(5) . . . . ?
C6 S4 C2 C1 -173.4(3) . . . . ?
C6 S4 C2 S3 5.9(2) . . . . ?
C5 S3 C2 C1 172.8(3) . . . . ?
C5 S3 C2 S4 -6.5(2) . . . . ?
C7 S5 C3 C4 -23.2(4) . . . . ?
C7 S5 C3 S1 157.4(2) . . . . ?
C1 S1 C3 C4 -2.4(3) . . . . ?
C1 S1 C3 S5 177.0(2) . . . . ?
S5 C3 C4 S6 3.4(5) . . . . ?
S1 C3 C4 S6 -177.2(2) . . . . ?
S5 C3 C4 S2 -177.7(2) . . . . ?
S1 C3 C4 S2 1.7(4) . . . . ?
C8 S6 C4 C3 -6.6(4) . . . . ?
C8 S6 C4 S2 174.4(2) . . . . ?
C1 S2 C4 C3 -0.1(3) . . . . ?
C1 S2 C4 S6 179.0(2) . . . . ?
C9A S7 C5 C6 13.9(4) . . . . ?
C9B S7 C5 C6 -8.4(6) . . . . ?
C9A S7 C5 S3 -166.7(3) . . . . ?
C9B S7 C5 S3 171.0(5) . . . . ?
C2 S3 C5 C6 4.7(3) . . . . ?
C2 S3 C5 S7 -174.8(2) . . . . ?
S7 C5 C6 S4 178.0(2) . . . . ?
S3 C5 C6 S4 -1.4(4) . . . . ?
S7 C5 C6 S8 -1.4(5) . . . . ?
S3 C5 C6 S8 179.2(2) . . . . ?
C2 S4 C6 C5 -2.6(3) . . . . ?
C2 S4 C6 S8 176.8(2) . . . . ?
C10A S8 C6 C5 17.0(4) . . . . ?
C10B S8 C6 C5 -10.2(6) . . . . ?
C10A S8 C6 S4 -162.4(3) . . . . ?
C10B S8 C6 S4 170.4(5) . . . . ?
C3 S5 C7 C8 54.3(3) . . . . ?
S5 C7 C8 S6 -67.5(4) . . . . ?
C4 S6 C8 C7 38.8(4) . . . . ?
C5 S7 C9A C10A -48.8(5) . . . . ?
C9B S7 C9A C10A 45.0(12) . . . . ?
S7 C9A C10A S8 74.1(5) . . . . ?
C6 S8 C10A C9A -52.3(5) . . . . ?
C10B S8 C10A C9A 42.7(10) . . . . ?
C5 S7 C9B C10B 39.0(13) . . . . ?
C9A S7 C9B C10B -51.8(13) . . . . ?
S7 C9B C10B S8 -60.4(16) . . . . ?
C6 S8 C10B C9B 42.1(13) . . . . ?
C10A S8 C10B C9B -48.3(11) . . . . ?
C14 S12 C11 C12 178.5(3) . . . . ?
C14 S12 C11 S11 -0.1(2) . . . . ?
C13 S11 C11 C12 -179.3(3) . . . . ?
C13 S11 C11 S12 -0.7(2) . . . . ?
S12 C11 C12 S14 2.6(5) . . . . ?
S11 C11 C12 S14 -178.9(2) . . . . ?
S12 C11 C12 S13 -176.0(2) . . . . ?
S11 C11 C12 S13 2.5(5) . . . . ?
C16 S14 C12 C11 171.4(3) . . . . ?
C16 S14 C12 S13 -9.9(2) . . . . ?
C15 S13 C12 C11 -171.5(3) . . . . ?
C15 S13 C12 S14 9.8(2) . . . . ?
C17 S15 C13 C14 16.8(4) . . . . ?
C17 S15 C13 S11 -164.3(3) . . . . ?
C11 S11 C13 C14 1.6(3) . . . . ?
C11 S11 C13 S15 -177.4(2) . . . . ?
S15 C13 C14 S16 -4.6(6) . . . . ?
S11 C13 C14 S16 176.5(2) . . . . ?
S15 C13 C14 S12 176.9(2) . . . . ?
S11 C13 C14 S12 -1.9(4) . . . . ?
C18 S16 C14 C13 13.4(4) . . . . ?
C18 S16 C14 S12 -168.1(3) . . . . ?
C11 S12 C14 C13 1.2(3) . . . . ?
C11 S12 C14 S16 -177.5(2) . . . . ?
C19 S17 C15 C16 -19.3(4) . . . . ?
C19 S17 C15 S13 157.9(2) . . . . ?
C12 S13 C15 C16 -5.8(3) . . . . ?
C12 S13 C15 S17 176.7(2) . . . . ?
S17 C15 C16 S18 -0.9(5) . . . . ?
S13 C15 C16 S18 -178.0(2) . . . . ?
S17 C15 C16 S14 176.9(2) . . . . ?
S13 C15 C16 S14 -0.2(4) . . . . ?
C20 S18 C16 C15 -6.6(4) . . . . ?
C20 S18 C16 S14 175.5(2) . . . . ?
C12 S14 C16 C15 6.1(3) . . . . ?
C12 S14 C16 S18 -175.8(2) . . . . ?
C13 S15 C17 C18 -46.7(4) . . . . ?
S15 C17 C18 S16 66.1(5) . . . . ?
C14 S16 C18 C17 -43.9(4) . . . . ?
C15 S17 C19 C20 54.8(3) . . . . ?
S17 C19 C20 S18 -71.7(3) . . . . ?
C16 S18 C20 C19 42.2(3) . . . . ?
F2 S21 C21 S22 96.5(3) . . . . ?
F4 S21 C21 S22 2.5(3) . . . . ?
F3 S21 C21 S22 -87.0(3) . . . . ?
F5 S21 C21 S22 -168.2(29) . . . . ?
F1 S21 C21 S22 -174.2(3) . . . . ?
S21 C21 S22 O1 -60.7(3) . . . . ?
S21 C21 S22 O2 61.2(3) . . . . ?
S21 C21 S22 O3 -179.5(2) . . . . ?
